data_4308153
loop_
_publ_author_name
'Maricar L. Bungabong'
'Kien Wee Tan'
'Yongxin Li'
'Selvasothi V. Selvaratnam'
'Krishna G. Dongol'
'Pak-Hing Leung'

_publ_section_title
;
A Novel Asymmetric Hydroarsination Reaction Promoted by a Chiral
Organopalladium Complex
;
_journal_name_full 'Inorganic Chemistry'
_journal_page_first 4733
_journal_page_last 4736
_journal_paper_doi 10.1021/ic0701561
_journal_volume 46
_journal_year 2007
_chemical_formula_sum 'C41.5 H43 As Cl2 N O4 P Pd'
_chemical_formula_weight 902.96
_chemical_name_systematic
;

 ?

;
_space_group_IT_number 4
_symmetry_cell_setting monoclinic
_symmetry_space_group_name_Hall 'P 2yb'
_symmetry_space_group_name_H-M 'P 1 21 1'
_atom_sites_solution_hydrogens geom
_atom_sites_solution_primary direct
_atom_sites_solution_secondary difmap
_audit_creation_method SHELXL-97
_cell_angle_alpha 90.00
_cell_angle_beta 106.477(2)
_cell_angle_gamma 90.00
_cell_formula_units_Z 4
_cell_length_a 19.4261(9)
_cell_length_b 9.7061(4)
_cell_length_c 22.1846(10)
_cell_measurement_reflns_used 4923
_cell_measurement_temperature 298(2)
_cell_measurement_theta_max 24.07
_cell_measurement_theta_min 2.31
_cell_volume 4011.2(3)
_computing_cell_refinement 'Bruker SMART'
_computing_data_collection 'Bruker SMART'
_computing_data_reduction 'Bruker SAINT'
_computing_molecular_graphics 'Bruker SHELXTL'
_computing_publication_material 'Bruker SHELXTL'
_computing_structure_refinement 'SHELXL-97 (Sheldrick, 1997)'
_computing_structure_solution 'SHELXS-97 (Sheldrick, 1990)'
_diffrn_ambient_temperature 298(2)
_diffrn_measured_fraction_theta_full 0.997
_diffrn_measured_fraction_theta_max 0.997
_diffrn_measurement_device_type 'CCD area detector'
_diffrn_measurement_method 'phi and omega scans'
_diffrn_radiation_monochromator graphite
_diffrn_radiation_source 'fine-focus sealed tube'
_diffrn_radiation_type MoK\a
_diffrn_radiation_wavelength 0.71073
_diffrn_reflns_av_R_equivalents 0.0582
_diffrn_reflns_av_sigmaI/netI 0.1194
_diffrn_reflns_limit_h_max 27
_diffrn_reflns_limit_h_min -25
_diffrn_reflns_limit_k_max 12
_diffrn_reflns_limit_k_min -13
_diffrn_reflns_limit_l_max 26
_diffrn_reflns_limit_l_min -31
_diffrn_reflns_number 46632
_diffrn_reflns_theta_full 30.51
_diffrn_reflns_theta_max 30.51
_diffrn_reflns_theta_min 2.12
_exptl_absorpt_coefficient_mu 1.496
_exptl_absorpt_correction_T_max 0.8648
_exptl_absorpt_correction_T_min 0.8648
_exptl_absorpt_correction_type multi-scan
_exptl_crystal_colour colourless
_exptl_crystal_density_diffrn 1.495
_exptl_crystal_density_meas 0
_exptl_crystal_density_method 'not measured'
_exptl_crystal_description fragment
_exptl_crystal_F_000 1836
_exptl_crystal_size_max 0.10
_exptl_crystal_size_mid 0.10
_exptl_crystal_size_min 0.10
_refine_diff_density_max 0.595
_refine_diff_density_min -0.529
_refine_diff_density_rms 0.096
_refine_ls_abs_structure_details 'Flack H D (1983), Acta Cryst. A39, 876-881'
_refine_ls_abs_structure_Flack -0.012(9)
_refine_ls_extinction_method none
_refine_ls_goodness_of_fit_ref 0.967
_refine_ls_hydrogen_treatment constr
_refine_ls_matrix_type full
_refine_ls_number_parameters 924
_refine_ls_number_reflns 22643
_refine_ls_number_restraints 1
_refine_ls_restrained_S_all 0.967
_refine_ls_R_factor_all 0.1228
_refine_ls_R_factor_gt 0.0537
_refine_ls_shift/su_max 0.001
_refine_ls_shift/su_mean 0.000
_refine_ls_structure_factor_coef Fsqd
_refine_ls_weighting_details 'calc w=1/[\s^2^(Fo^2^)+(0.0270P)^2^+0.0000P] where P=(Fo^2^+2Fc^2^)/3'
_refine_ls_weighting_scheme calc
_refine_ls_wR_factor_gt 0.1003
_refine_ls_wR_factor_ref 0.1239
_reflns_number_gt 12450
_reflns_number_total 22643
_reflns_threshold_expression >2sigma(I)
_cod_data_source_file ic0701561-file002.cif
_cod_data_source_block leung98a
_cod_depositor_comments
;
The following automatic conversions were performed:
'_symmetry_cell_setting' value 'Monoclinic' changed to 'monoclinic'
according to '/home/saulius/struct/CIF-dictionaries/cif_core.dic'
dictionary named 'cif_core.dic' version 2.4.1 from 2010-06-29.

Automatic conversion script
Id: cif_fix_enum 1527 2010-12-29 10:47:43Z saulius 
;
_cod_original_formula_sum 'C41.50 H43 As Cl2 N O4 P Pd'
_cod_database_code 4308153

loop_
_symmetry_equiv_pos_as_xyz
'x, y, z'
'-x, y+1/2, -z'

loop_
_atom_site_label
_atom_site_type_symbol
_atom_site_fract_x
_atom_site_fract_y
_atom_site_fract_z
_atom_site_U_iso_or_equiv
_atom_site_adp_type
_atom_site_occupancy
_atom_site_symmetry_multiplicity
_atom_site_calc_flag
_atom_site_refinement_flags
_atom_site_disorder_assembly
_atom_site_disorder_group
Pd1 Pd 0.37357(2) 0.53590(5) 0.247056(19) 0.03485(10) Uani 1 1 d . . .
Pd2 Pd 0.108845(19) 0.03459(5) 0.746105(17) 0.03219(10) Uani 1 1 d . . .
As1 As 0.35140(3) 0.46494(6) 0.34753(3) 0.03984(16) Uani 1 1 d . . .
As2 As 0.13976(3) -0.04616(6) 0.65122(3) 0.03786(16) Uani 1 1 d . . .
N1 N 0.4316(3) 0.7233(5) 0.2771(2) 0.0531(16) Uani 1 1 d . . .
N2 N 0.0365(2) 0.2003(5) 0.7049(2) 0.0361(11) Uani 1 1 d . . .
P1 P 0.31266(8) 0.34098(15) 0.21083(7) 0.0340(4) Uani 1 1 d . . .
P2 P 0.17704(8) -0.14749(15) 0.79100(7) 0.0322(3) Uani 1 1 d . . .
Cl1 Cl 0.10167(9) 0.11113(19) 0.32521(9) 0.0581(4) Uani 1 1 d . . .
Cl2 Cl 0.40558(11) 0.6056(2) 0.68319(10) 0.0679(5) Uani 1 1 d . . .
Cl3 Cl 0.27518(12) 0.3252(3) 0.94626(11) 0.0909(7) Uani 1 1 d . . .
Cl4 Cl 0.26528(12) 0.3910(3) 0.81557(11) 0.0937(7) Uani 1 1 d . . .
O1 O 0.0994(3) 0.0308(7) 0.3773(3) 0.1055(19) Uani 1 1 d . . .
O2 O 0.0304(3) 0.1338(9) 0.2887(4) 0.142(3) Uani 1 1 d . . .
O3 O 0.1386(3) 0.0374(7) 0.2891(2) 0.1015(18) Uani 1 1 d . . .
O4 O 0.1352(3) 0.2371(6) 0.3423(3) 0.103(2) Uani 1 1 d . . .
O5 O 0.3994(5) 0.5255(9) 0.6293(4) 0.162(3) Uani 1 1 d . . .
O6 O 0.3778(4) 0.5278(7) 0.7254(3) 0.124(2) Uani 1 1 d . . .
O7 O 0.4768(4) 0.6284(13) 0.7084(5) 0.224(5) Uani 1 1 d . . .
O8 O 0.3728(5) 0.7273(8) 0.6692(4) 0.181(4) Uani 1 1 d . . .
C1 C 0.3966(3) 0.5893(6) 0.1654(3) 0.0369(14) Uani 1 1 d . . .
C2 C 0.3624(3) 0.5488(7) 0.1033(2) 0.0403(13) Uani 1 1 d . . .
H2 H 0.3252 0.4851 0.0957 0.048 Uiso 1 1 calc R . .
C3 C 0.3833(3) 0.6021(6) 0.0531(3) 0.0448(15) Uani 1 1 d . . .
H3 H 0.3594 0.5745 0.0124 0.054 Uiso 1 1 calc R . .
C4 C 0.4395(3) 0.6965(6) 0.0630(3) 0.0372(14) Uani 1 1 d . . .
C5 C 0.4622(3) 0.7511(7) 0.0125(3) 0.0523(17) Uani 1 1 d . . .
H5 H 0.4399 0.7214 -0.0282 0.063 Uiso 1 1 calc R . .
C6 C 0.5158(4) 0.8458(8) 0.0221(3) 0.062(2) Uani 1 1 d . . .
H6 H 0.5292 0.8810 -0.0119 0.074 Uiso 1 1 calc R . .
C7 C 0.5508(3) 0.8903(7) 0.0832(3) 0.0541(18) Uani 1 1 d . . .
H7 H 0.5880 0.9539 0.0898 0.065 Uiso 1 1 calc R . .
C8 C 0.5303(3) 0.8403(6) 0.1332(3) 0.0478(16) Uani 1 1 d . . .
H8 H 0.5534 0.8718 0.1735 0.057 Uiso 1 1 calc R . .
C9 C 0.4746(3) 0.7414(6) 0.1249(3) 0.0390(14) Uani 1 1 d . . .
C10 C 0.4518(3) 0.6843(6) 0.1756(3) 0.0399(14) Uani 1 1 d . . .
C11 C 0.4894(3) 0.7211(7) 0.2433(3) 0.0501(17) Uani 1 1 d . . .
H11 H 0.5101 0.8135 0.2447 0.060 Uiso 1 1 calc R . .
C12 C 0.5491(3) 0.6189(8) 0.2726(3) 0.073(2) Uani 1 1 d . . .
H12A H 0.5289 0.5287 0.2728 0.109 Uiso 1 1 calc R . .
H12B H 0.5729 0.6464 0.3149 0.109 Uiso 1 1 calc R . .
H12C H 0.5830 0.6172 0.2485 0.109 Uiso 1 1 calc R . .
C13 C 0.4656(4) 0.7417(8) 0.3461(3) 0.086(3) Uani 1 1 d . . .
H13A H 0.4926 0.6607 0.3629 0.129 Uiso 1 1 calc R . .
H13B H 0.4289 0.7562 0.3667 0.129 Uiso 1 1 calc R . .
H13C H 0.4970 0.8200 0.3530 0.129 Uiso 1 1 calc R . .
C14 C 0.3831(4) 0.8453(7) 0.2525(4) 0.081(3) Uani 1 1 d . . .
H14A H 0.3422 0.8417 0.2686 0.121 Uiso 1 1 calc R . .
H14B H 0.3673 0.8421 0.2074 0.121 Uiso 1 1 calc R . .
H14C H 0.4090 0.9293 0.2658 0.121 Uiso 1 1 calc R . .
C15 C 0.4386(3) 0.4381(6) 0.4161(3) 0.0469(16) Uani 1 1 d . . .
C16 C 0.4942(3) 0.3674(7) 0.4024(3) 0.0570(18) Uani 1 1 d . . .
H16 H 0.4883 0.3340 0.3619 0.068 Uiso 1 1 calc R . .
C17 C 0.5587(4) 0.3458(8) 0.4486(4) 0.074(2) Uani 1 1 d . . .
H17 H 0.5958 0.2966 0.4398 0.089 Uiso 1 1 calc R . .
C18 C 0.5663(4) 0.3988(9) 0.5074(4) 0.076(2) Uani 1 1 d . . .
H18 H 0.6095 0.3867 0.5385 0.091 Uiso 1 1 calc R . .
C19 C 0.5119(4) 0.4689(8) 0.5214(3) 0.072(2) Uani 1 1 d . . .
H19 H 0.5183 0.5035 0.5618 0.087 Uiso 1 1 calc R . .
C20 C 0.4476(4) 0.4887(7) 0.4762(3) 0.0607(19) Uani 1 1 d . . .
H20 H 0.4104 0.5357 0.4860 0.073 Uiso 1 1 calc R . .
C21 C 0.2877(2) 0.5672(4) 0.3842(2) 0.0478(16) Uani 1 1 d G . .
C22 C 0.2668(2) 0.6986(4) 0.3614(2) 0.063(2) Uani 1 1 d G . .
H22 H 0.2820 0.7340 0.3283 0.075 Uiso 1 1 calc R . .
C23 C 0.2231(3) 0.7772(4) 0.3879(3) 0.082(3) Uani 1 1 d G . .
H23 H 0.2091 0.8651 0.3726 0.098 Uiso 1 1 calc R . .
C24 C 0.2004(2) 0.7244(6) 0.4373(3) 0.089(3) Uani 1 1 d G . .
H24 H 0.1711 0.7769 0.4550 0.106 Uiso 1 1 calc R . .
C25 C 0.2213(3) 0.5929(7) 0.4601(2) 0.118(4) Uani 1 1 d G . .
H25 H 0.2060 0.5576 0.4931 0.141 Uiso 1 1 calc R . .
C26 C 0.2649(3) 0.5143(5) 0.4335(2) 0.092(3) Uani 1 1 d G . .
H26 H 0.2789 0.4264 0.4488 0.110 Uiso 1 1 calc R . .
C27 C 0.3258(4) 0.1820(7) 0.3889(3) 0.069(2) Uani 1 1 d . . .
H27A H 0.3022 0.0953 0.3767 0.104 Uiso 1 1 calc R . .
H27B H 0.3109 0.2203 0.4230 0.104 Uiso 1 1 calc R . .
H27C H 0.3769 0.1680 0.4020 0.104 Uiso 1 1 calc R . .
C28 C 0.3064(3) 0.2799(6) 0.3337(3) 0.0419(15) Uani 1 1 d . . .
H28 H 0.2543 0.2935 0.3224 0.050 Uiso 1 1 calc R . .
C29 C 0.3240(3) 0.2193(6) 0.2756(3) 0.0411(14) Uani 1 1 d . . .
H29A H 0.2933 0.1403 0.2609 0.049 Uiso 1 1 calc R . .
H29B H 0.3733 0.1871 0.2880 0.049 Uiso 1 1 calc R . .
C30 C 0.2171(3) 0.3717(6) 0.1816(3) 0.0358(13) Uani 1 1 d . . .
C31 C 0.1665(3) 0.2797(6) 0.1912(3) 0.0436(15) Uani 1 1 d . . .
H31 H 0.1817 0.2007 0.2150 0.052 Uiso 1 1 calc R . .
C32 C 0.0945(3) 0.3038(8) 0.1664(3) 0.0546(18) Uani 1 1 d . . .
H32 H 0.0615 0.2420 0.1741 0.065 Uiso 1 1 calc R . .
C33 C 0.0707(3) 0.4184(8) 0.1302(3) 0.0568(19) Uani 1 1 d . . .
H33 H 0.0218 0.4327 0.1127 0.068 Uiso 1 1 calc R . .
C34 C 0.1193(3) 0.5122(7) 0.1198(3) 0.0526(18) Uani 1 1 d . . .
H34 H 0.1032 0.5897 0.0953 0.063 Uiso 1 1 calc R . .
C35 C 0.1920(3) 0.4911(6) 0.1460(3) 0.0454(16) Uani 1 1 d . . .
H35 H 0.2246 0.5561 0.1400 0.055 Uiso 1 1 calc R . .
C36 C 0.3328(3) 0.2341(6) 0.1505(3) 0.0389(14) Uani 1 1 d . . .
C37 C 0.2817(4) 0.1633(8) 0.1072(4) 0.078(3) Uani 1 1 d . . .
H37 H 0.2335 0.1756 0.1051 0.093 Uiso 1 1 calc R . .
C38 C 0.3008(4) 0.0712(11) 0.0654(4) 0.112(4) Uani 1 1 d . . .
H38 H 0.2660 0.0168 0.0384 0.135 Uiso 1 1 calc R . .
C39 C 0.3700(4) 0.0628(8) 0.0651(4) 0.079(2) Uani 1 1 d . . .
H39 H 0.3820 0.0092 0.0348 0.095 Uiso 1 1 calc R . .
C40 C 0.4218(4) 0.1307(8) 0.1078(4) 0.078(3) Uani 1 1 d . . .
H40 H 0.4695 0.1205 0.1083 0.094 Uiso 1 1 calc R . .
C41 C 0.4038(3) 0.2156(7) 0.1508(3) 0.062(2) Uani 1 1 d . . .
H41 H 0.4400 0.2614 0.1806 0.074 Uiso 1 1 calc R . .
C42 C 0.0824(3) 0.1009(6) 0.8243(3) 0.0353(13) Uani 1 1 d . . .
C43 C 0.1214(3) 0.0847(6) 0.8885(3) 0.0379(14) Uani 1 1 d . . .
H43 H 0.1623 0.0297 0.8992 0.046 Uiso 1 1 calc R . .
C44 C 0.0997(3) 0.1492(6) 0.9353(3) 0.0430(15) Uani 1 1 d . . .
H44 H 0.1263 0.1377 0.9771 0.052 Uiso 1 1 calc R . .
C45 C 0.0376(3) 0.2323(6) 0.9207(3) 0.0395(15) Uani 1 1 d . . .
C46 C 0.0137(4) 0.2942(7) 0.9700(3) 0.063(2) Uani 1 1 d . . .
H46 H 0.0387 0.2791 1.0119 0.075 Uiso 1 1 calc R . .
C47 C -0.0464(4) 0.3759(7) 0.9548(4) 0.067(2) Uani 1 1 d . . .
H47 H -0.0611 0.4186 0.9866 0.080 Uiso 1 1 calc R . .
C48 C -0.0855(4) 0.3957(7) 0.8928(4) 0.063(2) Uani 1 1 d . . .
H48 H -0.1271 0.4484 0.8836 0.076 Uiso 1 1 calc R . .
C49 C -0.0639(3) 0.3389(7) 0.8445(3) 0.0563(19) Uani 1 1 d . . .
H49 H -0.0897 0.3573 0.8031 0.068 Uiso 1 1 calc R . .
C50 C -0.0022(3) 0.2521(6) 0.8571(3) 0.0413(14) Uani 1 1 d . . .
C51 C 0.0218(3) 0.1857(6) 0.8097(3) 0.0354(13) Uani 1 1 d . . .
C52 C -0.0193(3) 0.1979(6) 0.7409(3) 0.0434(15) Uani 1 1 d . . .
H52 H -0.0461 0.2848 0.7339 0.052 Uiso 1 1 calc R . .
C53 C -0.0714(3) 0.0787(7) 0.7214(3) 0.0552(19) Uani 1 1 d . . .
H53A H -0.0450 -0.0050 0.7213 0.083 Uiso 1 1 calc R . .
H53B H -0.1025 0.0954 0.6799 0.083 Uiso 1 1 calc R . .
H53C H -0.0995 0.0703 0.7504 0.083 Uiso 1 1 calc R . .
C54 C 0.0013(3) 0.1948(7) 0.6363(3) 0.0564(18) Uani 1 1 d . . .
H54A H -0.0321 0.2698 0.6245 0.085 Uiso 1 1 calc R . .
H54B H -0.0238 0.1090 0.6259 0.085 Uiso 1 1 calc R . .
H54C H 0.0370 0.2022 0.6141 0.085 Uiso 1 1 calc R . .
C55 C 0.0759(3) 0.3333(6) 0.7174(3) 0.0531(17) Uani 1 1 d . . .
H55A H 0.1134 0.3335 0.6969 0.080 Uiso 1 1 calc R . .
H55B H 0.0966 0.3445 0.7618 0.080 Uiso 1 1 calc R . .
H55C H 0.0433 0.4077 0.7014 0.080 Uiso 1 1 calc R . .
C56 C 0.0583(3) -0.0825(6) 0.5780(3) 0.0429(15) Uani 1 1 d . . .
C57 C 0.0015(3) -0.1557(7) 0.5885(3) 0.0543(17) Uani 1 1 d . . .
H57 H 0.0054 -0.1945 0.6277 0.065 Uiso 1 1 calc R . .
C58 C -0.0619(4) -0.1704(7) 0.5396(3) 0.0605(19) Uani 1 1 d . . .
H58 H -0.1005 -0.2190 0.5460 0.073 Uiso 1 1 calc R . .
C59 C -0.0666(4) -0.1124(8) 0.4820(3) 0.063(2) Uani 1 1 d . . .
H59 H -0.1089 -0.1213 0.4496 0.076 Uiso 1 1 calc R . .
C60 C -0.0100(4) -0.0416(7) 0.4717(3) 0.0607(18) Uani 1 1 d . . .
H60 H -0.0135 -0.0053 0.4321 0.073 Uiso 1 1 calc R . .
C61 C 0.0532(3) -0.0238(6) 0.5206(3) 0.0478(15) Uani 1 1 d . . .
H61 H 0.0912 0.0269 0.5143 0.057 Uiso 1 1 calc R . .
C62 C 0.2063(3) 0.0628(6) 0.6209(3) 0.0448(15) Uani 1 1 d . . .
C63 C 0.2340(4) 0.0197(10) 0.5731(3) 0.089(3) Uani 1 1 d . . .
H63 H 0.2213 -0.0662 0.5547 0.107 Uiso 1 1 calc R . .
C64 C 0.2803(5) 0.1026(11) 0.5524(4) 0.101(3) Uani 1 1 d . . .
H64 H 0.2976 0.0738 0.5195 0.121 Uiso 1 1 calc R . .
C65 C 0.3008(4) 0.2286(10) 0.5807(4) 0.085(3) Uani 1 1 d . . .
H65 H 0.3322 0.2849 0.5670 0.102 Uiso 1 1 calc R . .
C66 C 0.2749(4) 0.2698(8) 0.6287(5) 0.082(3) Uani 1 1 d . . .
H66 H 0.2883 0.3551 0.6475 0.098 Uiso 1 1 calc R . .
C67 C 0.2288(3) 0.1860(7) 0.6497(3) 0.0564(18) Uani 1 1 d . . .
H67 H 0.2130 0.2137 0.6837 0.068 Uiso 1 1 calc R . .
C68 C 0.1723(4) -0.3326(7) 0.6204(3) 0.075(2) Uani 1 1 d . . .
H68A H 0.2010 -0.4132 0.6344 0.112 Uiso 1 1 calc R . .
H68B H 0.1840 -0.2938 0.5847 0.112 Uiso 1 1 calc R . .
H68C H 0.1224 -0.3574 0.6087 0.112 Uiso 1 1 calc R . .
C69 C 0.1871(3) -0.2276(6) 0.6730(3) 0.0419(15) Uani 1 1 d . . .
H69 H 0.2390 -0.2112 0.6863 0.050 Uiso 1 1 calc R . .
C70 C 0.1664(3) -0.2793(6) 0.7300(3) 0.0420(15) Uani 1 1 d . . .
H70A H 0.1960 -0.3582 0.7474 0.050 Uiso 1 1 calc R . .
H70B H 0.1168 -0.3096 0.7169 0.050 Uiso 1 1 calc R . .
C71 C 0.2725(3) -0.1147(6) 0.8179(3) 0.0354(13) Uani 1 1 d . . .
C72 C 0.3224(3) -0.2101(7) 0.8110(3) 0.0466(16) Uani 1 1 d . . .
H72 H 0.3068 -0.2931 0.7908 0.056 Uiso 1 1 calc R . .
C73 C 0.3960(3) -0.1842(8) 0.8339(3) 0.0598(19) Uani 1 1 d . . .
H73 H 0.4292 -0.2493 0.8294 0.072 Uiso 1 1 calc R . .
C74 C 0.4182(3) -0.0615(8) 0.8631(3) 0.064(2) Uani 1 1 d . . .
H74 H 0.4671 -0.0433 0.8779 0.077 Uiso 1 1 calc R . .
C75 C 0.3702(3) 0.0359(9) 0.8714(3) 0.0641(18) Uani 1 1 d . . .
H75 H 0.3861 0.1169 0.8932 0.077 Uiso 1 1 calc R . .
C76 C 0.2971(3) 0.0099(6) 0.8461(3) 0.0491(17) Uani 1 1 d . . .
H76 H 0.2642 0.0779 0.8482 0.059 Uiso 1 1 calc R . .
C77 C 0.1581(3) -0.2403(6) 0.8562(3) 0.0370(13) Uani 1 1 d . . .
C78 C 0.2071(3) -0.2451(7) 0.9149(3) 0.0516(17) Uani 1 1 d . . .
H78 H 0.2515 -0.2024 0.9217 0.062 Uiso 1 1 calc R . .
C79 C 0.1901(4) -0.3142(8) 0.9643(3) 0.068(2) Uani 1 1 d . . .
H79 H 0.2220 -0.3129 1.0045 0.082 Uiso 1 1 calc R . .
C80 C 0.1266(4) -0.3832(8) 0.9532(4) 0.070(2) Uani 1 1 d . . .
H80 H 0.1161 -0.4332 0.9852 0.084 Uiso 1 1 calc R . .
C81 C 0.0785(3) -0.3787(7) 0.8949(4) 0.062(2) Uani 1 1 d . . .
H81 H 0.0349 -0.4247 0.8878 0.074 Uiso 1 1 calc R . .
C82 C 0.0934(3) -0.3070(7) 0.8464(3) 0.0505(17) Uani 1 1 d . . .
H82 H 0.0597 -0.3038 0.8071 0.061 Uiso 1 1 calc R . .
C83 C 0.2205(4) 0.3932(10) 0.8751(4) 0.089(3) Uani 1 1 d . . .
H83A H 0.2075 0.4872 0.8819 0.107 Uiso 1 1 calc R . .
H83B H 0.1768 0.3395 0.8614 0.107 Uiso 1 1 calc R . .

loop_
_atom_site_aniso_label
_atom_site_aniso_U_11
_atom_site_aniso_U_22
_atom_site_aniso_U_33
_atom_site_aniso_U_23
_atom_site_aniso_U_13
_atom_site_aniso_U_12
Pd1 0.0413(2) 0.0320(2) 0.0351(2) -0.0020(3) 0.01708(17) -0.0047(3)
Pd2 0.0376(2) 0.0315(2) 0.0294(2) 0.0021(3) 0.01270(18) 0.0049(3)
As1 0.0473(4) 0.0411(4) 0.0346(3) 0.0025(3) 0.0172(3) -0.0002(3)
As2 0.0470(4) 0.0385(4) 0.0306(3) -0.0020(3) 0.0152(3) 0.0026(3)
N1 0.069(4) 0.051(4) 0.051(4) -0.013(3) 0.037(3) -0.024(3)
N2 0.041(3) 0.034(3) 0.034(3) 0.010(2) 0.012(2) 0.013(2)
P1 0.0338(8) 0.0310(8) 0.0392(9) 0.0009(7) 0.0137(7) 0.0007(7)
P2 0.0340(8) 0.0299(8) 0.0334(9) 0.0029(6) 0.0105(7) 0.0011(6)
Cl1 0.0580(11) 0.0510(10) 0.0672(12) 0.0047(9) 0.0209(9) -0.0055(9)
Cl2 0.0742(13) 0.0552(12) 0.0791(15) 0.0018(11) 0.0298(11) 0.0039(10)
Cl3 0.0829(15) 0.0983(17) 0.0832(16) -0.0079(13) 0.0103(12) -0.0150(13)
Cl4 0.0842(15) 0.0919(16) 0.0973(18) 0.0183(13) 0.0130(13) 0.0147(13)
O1 0.152(5) 0.081(4) 0.109(5) 0.036(4) 0.078(4) 0.023(5)
O2 0.071(4) 0.167(7) 0.156(7) 0.033(6) -0.022(4) -0.008(5)
O3 0.166(5) 0.079(4) 0.079(4) -0.007(4) 0.067(4) 0.016(5)
O4 0.116(5) 0.078(4) 0.136(6) -0.034(4) 0.071(4) -0.041(4)
O5 0.277(10) 0.107(5) 0.140(6) -0.039(6) 0.121(7) -0.027(7)
O6 0.199(7) 0.083(4) 0.116(5) 0.016(5) 0.086(5) -0.014(5)
O7 0.101(6) 0.313(14) 0.231(11) 0.057(10) 0.003(6) -0.060(8)
O8 0.247(10) 0.140(7) 0.214(9) 0.095(7) 0.158(8) 0.116(7)
C1 0.046(3) 0.029(3) 0.040(4) 0.006(3) 0.019(3) 0.000(3)
C2 0.037(3) 0.043(3) 0.041(3) 0.008(3) 0.011(2) -0.001(3)
C3 0.045(4) 0.054(4) 0.033(3) 0.005(3) 0.008(3) 0.007(3)
C4 0.041(3) 0.041(3) 0.033(3) 0.009(3) 0.016(3) 0.010(3)
C5 0.054(4) 0.067(5) 0.038(4) 0.009(3) 0.017(3) 0.002(4)
C6 0.057(5) 0.078(5) 0.059(5) 0.024(4) 0.030(4) 0.005(4)
C7 0.051(4) 0.052(4) 0.068(5) 0.017(4) 0.030(4) 0.002(3)
C8 0.044(4) 0.049(4) 0.054(4) 0.001(3) 0.020(3) -0.008(3)
C9 0.043(4) 0.029(3) 0.050(4) 0.000(3) 0.022(3) 0.000(3)
C10 0.051(4) 0.034(3) 0.038(4) -0.002(3) 0.019(3) -0.003(3)
C11 0.070(5) 0.049(4) 0.040(4) -0.013(3) 0.029(3) -0.031(3)
C12 0.049(4) 0.114(7) 0.047(5) -0.005(4) 0.001(4) -0.015(4)
C13 0.131(7) 0.091(6) 0.049(5) -0.041(4) 0.047(5) -0.075(6)
C14 0.129(7) 0.024(4) 0.118(7) -0.015(4) 0.082(6) -0.011(4)
C15 0.051(4) 0.045(4) 0.047(4) -0.002(3) 0.018(3) -0.008(3)
C16 0.047(4) 0.063(5) 0.061(5) -0.004(4) 0.014(4) -0.003(3)
C17 0.055(5) 0.076(6) 0.081(6) -0.009(5) 0.005(4) -0.002(4)
C18 0.053(5) 0.078(6) 0.082(6) -0.002(5) -0.004(4) -0.012(4)
C19 0.088(6) 0.074(5) 0.043(4) -0.002(4) 0.001(4) -0.011(5)
C20 0.076(5) 0.061(5) 0.044(4) 0.000(3) 0.016(4) -0.001(4)
C21 0.055(4) 0.055(5) 0.039(3) -0.008(3) 0.022(3) 0.007(3)
C22 0.055(4) 0.053(5) 0.079(6) 0.003(4) 0.019(4) 0.008(4)
C23 0.048(5) 0.067(6) 0.127(8) -0.019(5) 0.020(5) 0.013(4)
C24 0.063(5) 0.116(8) 0.090(7) -0.040(6) 0.026(5) 0.012(5)
C25 0.121(8) 0.187(13) 0.068(6) -0.002(7) 0.063(6) 0.039(8)
C26 0.129(7) 0.092(7) 0.079(6) 0.028(5) 0.070(5) 0.041(6)
C27 0.082(5) 0.066(5) 0.055(5) 0.027(4) 0.012(4) -0.007(4)
C28 0.041(4) 0.043(4) 0.042(4) 0.017(3) 0.012(3) 0.006(3)
C29 0.044(4) 0.033(3) 0.044(4) 0.008(3) 0.008(3) 0.000(3)
C30 0.035(3) 0.040(3) 0.036(3) -0.006(3) 0.016(3) 0.000(3)
C31 0.040(4) 0.045(4) 0.046(4) -0.002(3) 0.012(3) -0.003(3)
C32 0.037(4) 0.067(5) 0.059(5) -0.011(4) 0.013(3) -0.002(3)
C33 0.036(4) 0.083(6) 0.046(4) -0.022(4) 0.004(3) 0.013(4)
C34 0.051(4) 0.067(5) 0.041(4) 0.004(3) 0.014(3) 0.025(4)
C35 0.044(3) 0.045(4) 0.053(4) 0.011(3) 0.023(3) 0.011(3)
C36 0.037(3) 0.037(3) 0.045(4) -0.007(3) 0.015(3) -0.001(3)
C37 0.039(4) 0.110(7) 0.081(6) -0.039(5) 0.013(4) 0.013(4)
C38 0.073(5) 0.153(10) 0.102(7) -0.080(7) 0.009(5) 0.028(6)
C39 0.082(5) 0.072(6) 0.093(6) -0.037(5) 0.038(5) 0.011(5)
C40 0.068(5) 0.068(5) 0.117(7) -0.025(5) 0.055(5) 0.004(4)
C41 0.044(4) 0.056(5) 0.091(6) -0.024(4) 0.028(4) -0.006(3)
C42 0.037(3) 0.038(3) 0.031(3) -0.002(3) 0.010(3) -0.002(3)
C43 0.036(3) 0.045(4) 0.037(3) 0.001(3) 0.016(3) -0.005(2)
C44 0.047(4) 0.052(4) 0.030(3) -0.002(3) 0.012(3) -0.008(3)
C45 0.048(4) 0.037(3) 0.039(4) -0.010(3) 0.022(3) -0.006(3)
C46 0.083(6) 0.062(5) 0.056(5) -0.015(4) 0.040(4) -0.011(4)
C47 0.097(6) 0.050(4) 0.071(6) -0.014(4) 0.054(5) 0.003(4)
C48 0.068(5) 0.049(4) 0.087(6) -0.005(4) 0.045(5) 0.015(4)
C49 0.057(4) 0.056(4) 0.068(5) 0.005(4) 0.035(4) 0.015(3)
C50 0.044(4) 0.038(3) 0.046(4) 0.000(3) 0.021(3) 0.000(3)
C51 0.036(3) 0.032(3) 0.040(4) 0.001(3) 0.014(3) 0.001(3)
C52 0.041(4) 0.049(4) 0.047(4) 0.008(3) 0.023(3) 0.014(3)
C53 0.048(4) 0.077(5) 0.037(4) 0.005(3) 0.006(3) -0.007(3)
C54 0.065(5) 0.068(5) 0.037(4) 0.020(3) 0.017(3) 0.025(4)
C55 0.061(4) 0.042(4) 0.062(5) 0.014(3) 0.026(4) 0.008(3)
C56 0.051(4) 0.043(4) 0.036(3) 0.001(3) 0.014(3) 0.002(3)
C57 0.055(4) 0.053(4) 0.053(4) 0.005(3) 0.012(4) 0.006(3)
C58 0.054(4) 0.068(5) 0.056(5) -0.017(4) 0.010(4) -0.002(4)
C59 0.060(5) 0.064(5) 0.053(5) -0.009(4) -0.004(4) 0.011(4)
C60 0.077(5) 0.058(5) 0.044(4) 0.001(4) 0.012(4) 0.012(4)
C61 0.059(4) 0.047(4) 0.036(4) -0.002(3) 0.011(3) 0.001(3)
C62 0.051(3) 0.043(4) 0.040(3) -0.006(3) 0.013(3) -0.006(3)
C63 0.111(6) 0.093(7) 0.087(6) -0.031(6) 0.066(5) -0.030(6)
C64 0.109(7) 0.149(10) 0.067(6) -0.004(6) 0.060(5) -0.031(7)
C65 0.064(5) 0.098(7) 0.093(7) 0.023(6) 0.023(5) -0.021(5)
C66 0.061(5) 0.056(5) 0.127(8) 0.010(5) 0.024(5) 0.000(4)
C67 0.045(4) 0.057(5) 0.068(5) -0.003(4) 0.017(4) -0.002(3)
C68 0.088(6) 0.065(5) 0.067(5) -0.024(4) 0.016(4) 0.021(4)
C69 0.044(4) 0.044(4) 0.038(4) -0.006(3) 0.012(3) 0.005(3)
C70 0.051(4) 0.031(3) 0.045(4) 0.001(3) 0.015(3) 0.000(3)
C71 0.035(3) 0.035(3) 0.038(3) 0.006(3) 0.014(3) 0.004(3)
C72 0.039(4) 0.048(4) 0.048(4) -0.006(3) 0.004(3) 0.001(3)
C73 0.038(4) 0.069(5) 0.073(5) 0.011(4) 0.016(4) 0.006(4)
C74 0.043(4) 0.077(6) 0.072(5) 0.012(4) 0.017(4) -0.013(4)
C75 0.060(4) 0.056(4) 0.079(5) -0.016(5) 0.025(4) -0.021(5)
C76 0.043(3) 0.041(4) 0.070(4) -0.008(3) 0.026(3) -0.006(3)
C77 0.036(3) 0.038(3) 0.039(4) 0.007(3) 0.013(3) 0.005(3)
C78 0.045(4) 0.064(5) 0.045(4) 0.013(3) 0.012(3) -0.008(3)
C79 0.072(5) 0.089(6) 0.044(4) 0.026(4) 0.019(4) 0.013(5)
C80 0.063(5) 0.080(6) 0.079(6) 0.029(5) 0.040(5) 0.007(4)
C81 0.037(4) 0.067(5) 0.088(6) 0.021(4) 0.028(4) 0.000(3)
C82 0.037(4) 0.057(4) 0.063(5) 0.015(3) 0.021(3) 0.001(3)
C83 0.078(6) 0.096(7) 0.093(7) 0.017(5) 0.024(5) 0.010(5)

loop_
_atom_type_symbol
_atom_type_description
_atom_type_scat_dispersion_real
_atom_type_scat_dispersion_imag
_atom_type_scat_source
C C 0.0033 0.0016 'International Tables Vol C Tables 4.2.6.8 and 6.1.1.4'
H H 0.0000 0.0000 'International Tables Vol C Tables 4.2.6.8 and 6.1.1.4'
N N 0.0061 0.0033 'International Tables Vol C Tables 4.2.6.8 and 6.1.1.4'
O O 0.0106 0.0060 'International Tables Vol C Tables 4.2.6.8 and 6.1.1.4'
P P 0.1023 0.0942 'International Tables Vol C Tables 4.2.6.8 and 6.1.1.4'
Cl Cl 0.1484 0.1585 'International Tables Vol C Tables 4.2.6.8 and 6.1.1.4'
As As 0.0499 2.0058 'International Tables Vol C Tables 4.2.6.8 and 6.1.1.4'
Pd Pd -0.9988 1.0072 'International Tables Vol C Tables 4.2.6.8 and 6.1.1.4'

loop_
_geom_angle_atom_site_label_1
_geom_angle_atom_site_label_2
_geom_angle_atom_site_label_3
_geom_angle
_geom_angle_site_symmetry_1
_geom_angle_site_symmetry_3
_geom_angle_publ_flag
C1 Pd1 N1 80.4(2) . . ?
C1 Pd1 P1 96.96(17) . . ?
N1 Pd1 P1 177.34(14) . . ?
C1 Pd1 As1 177.15(16) . . ?
N1 Pd1 As1 99.54(13) . . ?
P1 Pd1 As1 83.12(4) . . ?
C42 Pd2 N2 80.5(2) . . ?
C42 Pd2 P2 97.40(16) . . ?
N2 Pd2 P2 175.41(13) . . ?
C42 Pd2 As2 179.52(15) . . ?
N2 Pd2 As2 99.27(12) . . ?
P2 Pd2 As2 82.76(4) . . ?
C21 As1 C15 105.0(2) . . ?
C21 As1 C28 102.9(2) . . ?
C15 As1 C28 104.3(2) . . ?
C21 As1 Pd1 121.92(13) . . ?
C15 As1 Pd1 113.87(17) . . ?
C28 As1 Pd1 107.07(17) . . ?
C62 As2 C56 105.9(2) . . ?
C62 As2 C69 105.1(3) . . ?
C56 As2 C69 104.7(3) . . ?
C62 As2 Pd2 118.05(18) . . ?
C56 As2 Pd2 115.47(17) . . ?
C69 As2 Pd2 106.39(17) . . ?
C13 N1 C14 109.0(5) . . ?
C13 N1 C11 109.6(5) . . ?
C14 N1 C11 107.7(5) . . ?
C13 N1 Pd1 117.4(4) . . ?
C14 N1 Pd1 109.4(4) . . ?
C11 N1 Pd1 103.4(3) . . ?
C54 N2 C55 106.6(5) . . ?
C54 N2 C52 110.4(5) . . ?
C55 N2 C52 108.8(4) . . ?
C54 N2 Pd2 117.6(3) . . ?
C55 N2 Pd2 109.2(3) . . ?
C52 N2 Pd2 103.9(3) . . ?
C30 P1 C36 104.0(3) . . ?
C30 P1 C29 105.8(3) . . ?
C36 P1 C29 102.0(3) . . ?
C30 P1 Pd1 111.77(19) . . ?
C36 P1 Pd1 122.62(19) . . ?
C29 P1 Pd1 109.2(2) . . ?
C71 P2 C77 104.1(3) . . ?
C71 P2 C70 104.9(3) . . ?
C77 P2 C70 103.6(3) . . ?
C71 P2 Pd2 115.18(19) . . ?
C77 P2 Pd2 120.60(18) . . ?
C70 P2 Pd2 106.92(19) . . ?
O4 Cl1 O1 112.7(4) . . ?
O4 Cl1 O2 109.2(5) . . ?
O1 Cl1 O2 107.7(4) . . ?
O4 Cl1 O3 109.1(4) . . ?
O1 Cl1 O3 109.0(4) . . ?
O2 Cl1 O3 109.1(4) . . ?
O8 Cl2 O7 108.3(7) . . ?
O8 Cl2 O5 111.9(6) . . ?
O7 Cl2 O5 105.8(6) . . ?
O8 Cl2 O6 112.2(4) . . ?
O7 Cl2 O6 110.4(5) . . ?
O5 Cl2 O6 108.1(4) . . ?
C10 C1 C2 118.4(5) . . ?
C10 C1 Pd1 112.2(4) . . ?
C2 C1 Pd1 129.3(4) . . ?
C3 C2 C1 121.2(5) . . ?
C2 C3 C4 120.9(6) . . ?
C3 C4 C5 121.9(6) . . ?
C3 C4 C9 119.5(5) . . ?
C5 C4 C9 118.6(6) . . ?
C6 C5 C4 121.7(6) . . ?
C5 C6 C7 120.0(6) . . ?
C8 C7 C6 120.1(6) . . ?
C7 C8 C9 121.4(6) . . ?
C4 C9 C8 118.2(5) . . ?
C4 C9 C10 118.1(5) . . ?
C8 C9 C10 123.7(6) . . ?
C1 C10 C9 121.9(5) . . ?
C1 C10 C11 116.9(5) . . ?
C9 C10 C11 121.1(5) . . ?
C10 C11 N1 106.1(5) . . ?
C10 C11 C12 111.4(5) . . ?
N1 C11 C12 112.2(5) . . ?
C16 C15 C20 119.7(6) . . ?
C16 C15 As1 117.0(5) . . ?
C20 C15 As1 123.3(5) . . ?
C15 C16 C17 120.5(7) . . ?
C18 C17 C16 118.4(7) . . ?
C19 C18 C17 121.5(7) . . ?
C18 C19 C20 120.4(7) . . ?
C19 C20 C15 119.5(7) . . ?
C22 C21 C26 120.0 . . ?
C22 C21 As1 118.2(3) . . ?
C26 C21 As1 121.7(3) . . ?
C21 C22 C23 120.0 . . ?
C24 C23 C22 120.0 . . ?
C25 C24 C23 120.0 . . ?
C26 C25 C24 120.0 . . ?
C25 C26 C21 120.0 . . ?
C27 C28 C29 112.0(5) . . ?
C27 C28 As1 116.6(5) . . ?
C29 C28 As1 106.4(4) . . ?
C28 C29 P1 114.0(4) . . ?
C31 C30 C35 117.8(5) . . ?
C31 C30 P1 122.5(5) . . ?
C35 C30 P1 119.6(4) . . ?
C32 C31 C30 121.0(6) . . ?
C31 C32 C33 120.7(6) . . ?
C32 C33 C34 120.0(6) . . ?
C33 C34 C35 120.0(6) . . ?
C34 C35 C30 120.5(6) . . ?
C37 C36 C41 117.7(6) . . ?
C37 C36 P1 122.8(4) . . ?
C41 C36 P1 119.4(5) . . ?
C36 C37 C38 120.6(6) . . ?
C39 C38 C37 119.3(8) . . ?
C40 C39 C38 121.0(7) . . ?
C39 C40 C41 119.7(7) . . ?
C40 C41 C36 121.3(7) . . ?
C51 C42 C43 118.2(5) . . ?
C51 C42 Pd2 112.8(4) . . ?
C43 C42 Pd2 128.6(4) . . ?
C44 C43 C42 121.1(5) . . ?
C43 C44 C45 120.8(5) . . ?
C44 C45 C50 119.7(5) . . ?
C44 C45 C46 120.3(6) . . ?
C50 C45 C46 120.0(6) . . ?
C47 C46 C45 119.4(7) . . ?
C46 C47 C48 120.9(6) . . ?
C49 C48 C47 121.2(7) . . ?
C48 C49 C50 120.7(7) . . ?
C45 C50 C51 118.4(5) . . ?
C45 C50 C49 117.8(5) . . ?
C51 C50 C49 123.8(6) . . ?
C42 C51 C50 121.9(5) . . ?
C42 C51 C52 116.6(5) . . ?
C50 C51 C52 121.5(5) . . ?
C51 C52 C53 110.3(5) . . ?
C51 C52 N2 106.4(4) . . ?
C53 C52 N2 112.3(5) . . ?
C61 C56 C57 121.2(6) . . ?
C61 C56 As2 121.7(5) . . ?
C57 C56 As2 116.6(5) . . ?
C56 C57 C58 119.2(7) . . ?
C59 C58 C57 119.4(7) . . ?
C60 C59 C58 121.1(7) . . ?
C59 C60 C61 120.0(7) . . ?
C56 C61 C60 119.0(6) . . ?
C67 C62 C63 118.8(6) . . ?
C67 C62 As2 118.2(5) . . ?
C63 C62 As2 123.0(5) . . ?
C64 C63 C62 120.7(8) . . ?
C63 C64 C65 119.9(8) . . ?
C66 C65 C64 119.5(8) . . ?
C65 C66 C67 120.6(8) . . ?
C62 C67 C66 120.5(7) . . ?
C68 C69 C70 112.5(5) . . ?
C68 C69 As2 115.9(4) . . ?
C70 C69 As2 106.4(4) . . ?
C69 C70 P2 112.6(4) . . ?
C72 C71 C76 118.2(5) . . ?
C72 C71 P2 122.2(5) . . ?
C76 C71 P2 119.7(4) . . ?
C71 C72 C73 121.1(6) . . ?
C74 C73 C72 118.9(6) . . ?
C73 C74 C75 121.8(6) . . ?
C74 C75 C76 118.2(7) . . ?
C71 C76 C75 121.6(6) . . ?
C82 C77 C78 119.2(5) . . ?
C82 C77 P2 119.2(5) . . ?
C78 C77 P2 121.6(4) . . ?
C77 C78 C79 120.2(6) . . ?
C80 C79 C78 119.7(7) . . ?
C79 C80 C81 119.8(7) . . ?
C80 C81 C82 121.1(6) . . ?
C77 C82 C81 119.9(6) . . ?
Cl3 C83 Cl4 111.4(4) . . ?

loop_
_geom_bond_atom_site_label_1
_geom_bond_atom_site_label_2
_geom_bond_distance
_geom_bond_site_symmetry_2
_geom_bond_publ_flag
Pd1 C1 2.051(5) . ?
Pd1 N1 2.144(5) . ?
Pd1 P1 2.2551(16) . ?
Pd1 As1 2.4845(7) . ?
Pd2 C42 2.048(5) . ?
Pd2 N2 2.161(4) . ?
Pd2 P2 2.2632(15) . ?
Pd2 As2 2.4745(7) . ?
As1 C21 1.936(3) . ?
As1 C15 1.948(6) . ?
As1 C28 1.983(6) . ?
As2 C62 1.933(6) . ?
As2 C56 1.952(6) . ?
As2 C69 1.982(6) . ?
N1 C13 1.495(8) . ?
N1 C14 1.516(8) . ?
N1 C11 1.517(7) . ?
N2 C54 1.481(7) . ?
N2 C55 1.486(7) . ?
N2 C52 1.519(6) . ?
P1 C30 1.809(5) . ?
P1 C36 1.821(6) . ?
P1 C29 1.824(5) . ?
P2 C71 1.807(6) . ?
P2 C77 1.828(5) . ?
P2 C70 1.831(6) . ?
Cl1 O4 1.387(5) . ?
Cl1 O1 1.405(5) . ?
Cl1 O2 1.408(6) . ?
Cl1 O3 1.412(5) . ?
Cl2 O8 1.336(7) . ?
Cl2 O7 1.355(8) . ?
Cl2 O5 1.403(7) . ?
Cl2 O6 1.422(6) . ?
Cl3 C83 1.761(8) . ?
Cl4 C83 1.776(7) . ?
C1 C10 1.383(7) . ?
C1 C2 1.406(7) . ?
C2 C3 1.388(7) . ?
C3 C4 1.395(8) . ?
C4 C5 1.417(7) . ?
C4 C9 1.419(8) . ?
C5 C6 1.359(9) . ?
C6 C7 1.401(9) . ?
C7 C8 1.369(8) . ?
C8 C9 1.420(8) . ?
C9 C10 1.432(7) . ?
C10 C11 1.514(8) . ?
C11 C12 1.525(9) . ?
C15 C16 1.385(8) . ?
C15 C20 1.385(8) . ?
C16 C17 1.392(9) . ?
C17 C18 1.372(10) . ?
C18 C19 1.365(10) . ?
C19 C20 1.376(9) . ?
C21 C22 1.3900 . ?
C21 C26 1.3900 . ?
C22 C23 1.3900 . ?
C23 C24 1.3900 . ?
C24 C25 1.3900 . ?
C25 C26 1.3900 . ?
C27 C28 1.511(8) . ?
C28 C29 1.541(8) . ?
C30 C31 1.390(7) . ?
C30 C35 1.409(7) . ?
C31 C32 1.369(8) . ?
C32 C33 1.373(9) . ?
C33 C34 1.377(9) . ?
C34 C35 1.381(7) . ?
C36 C37 1.357(8) . ?
C36 C41 1.389(7) . ?
C37 C38 1.411(9) . ?
C38 C39 1.350(9) . ?
C39 C40 1.342(10) . ?
C40 C41 1.378(9) . ?
C42 C51 1.398(7) . ?
C42 C43 1.420(7) . ?
C43 C44 1.377(7) . ?
C44 C45 1.411(8) . ?
C45 C50 1.417(8) . ?
C45 C46 1.436(8) . ?
C46 C47 1.372(9) . ?
C47 C48 1.384(10) . ?
C48 C49 1.371(8) . ?
C49 C50 1.427(8) . ?
C50 C51 1.418(7) . ?
C51 C52 1.514(8) . ?
C52 C53 1.516(8) . ?
C56 C61 1.372(7) . ?
C56 C57 1.387(8) . ?
C57 C58 1.398(9) . ?
C58 C59 1.376(9) . ?
C59 C60 1.370(9) . ?
C60 C61 1.399(8) . ?
C62 C67 1.367(8) . ?
C62 C63 1.384(8) . ?
C63 C64 1.379(10) . ?
C64 C65 1.381(11) . ?
C65 C66 1.361(10) . ?
C66 C67 1.386(9) . ?
C68 C69 1.514(8) . ?
C69 C70 1.517(7) . ?
C71 C72 1.380(7) . ?
C71 C76 1.383(8) . ?
C72 C73 1.397(8) . ?
C73 C74 1.366(10) . ?
C74 C75 1.376(9) . ?
C75 C76 1.393(8) . ?
C77 C82 1.376(8) . ?
C77 C78 1.378(8) . ?
C78 C79 1.403(8) . ?
C79 C80 1.363(9) . ?
C80 C81 1.364(9) . ?
C81 C82 1.379(8) . ?
